data_2002490
loop_
_publ_author_name
'Boehlke, A'
'Mueller-Buschbaum, Hk'

_publ_section_title
;
Ein Beitrag zur Kristallstruktur von Cu La W2 O8 und Cu Sm W2 O8
;
_journal_name_full 'Journal of the Less-Common Metals'
_journal_page_first 141
_journal_page_last 147
_journal_paper_doi 10.1016/0022-5088(90)90467-X
_journal_volume 162
_journal_year 1990
_chemical_formula_structural 'Cu Sm (W2 O8)'
_chemical_formula_sum 'Cu O8 Sm W2'
_chemical_name_systematic 'Copper(I) samarium ditungstate'
_space_group_IT_number 2
_symmetry_cell_setting triclinic
_symmetry_Int_Tables_number 2
_symmetry_space_group_name_Hall '-P 1'
_symmetry_space_group_name_H-M 'P -1'
_cell_angle_alpha 114.99(10)
_cell_angle_beta 116.31(4)
_cell_angle_gamma 56.89(2)
_cell_formula_units_Z 2
_cell_length_a 7.407(10)
_cell_length_b 7.944(10)
_cell_length_c 7.174(9)
_cell_volume 307.7
_refine_ls_R_factor_all 0.071
_cod_database_code 2002490

loop_
_symmetry_equiv_pos_as_xyz
x,y,z
-x,-y,-z

loop_
_atom_site_aniso_label
_atom_site_aniso_B_11
_atom_site_aniso_B_12
_atom_site_aniso_B_13
_atom_site_aniso_B_22
_atom_site_aniso_B_23
_atom_site_aniso_B_33
Sm1 0.33(6) -0.09(5) 0.14(5) 0.28(6) 0.14(5) 0.49(7)
W1 0.25(5) -0.12(4) 0.07(4) 0.28(5) 0.03(4) 0.20(5)
W2 0.21(5) -0.07(4) 0.05(4) 0.22(5) 0.13(4) 0.30(6)
Cu1 4.31(41) -0.13(29) 1.56(26) 1.99(30) 0.31(22) 1.05(24)

loop_
_atom_site_label
_atom_site_type_symbol
_atom_site_symmetry_multiplicity
_atom_site_Wyckoff_symbol
_atom_site_fract_x
_atom_site_fract_y
_atom_site_fract_z
_atom_site_occupancy
_atom_site_attached_hydrogens
_atom_site_calc_flag
Sm1 Sm3+ 2 i 0.1659(4) 0.2788(3) 0.1782(4) 1. 0 d
W1 W6+ 2 i 0.1867(3) 0.1121(3) 0.6514(3) 1. 0 d
W2 W6+ 2 i 0.7253(3) 0.2984(3) 0.2659(3) 1. 0 d
Cu1 Cu1+ 2 i 0.7047(6) 0.2897(6) 0.7589(6) 1. 0 d
O1 O2- 2 i 0.102(6) 0.157(5) 0.388(5) 1. 0 d
O2 O2- 2 i 0.807(5) 0.183(5) 0.519(5) 1. 0 d
O3 O2- 2 i 0.182(5) 0.017(5) 0.861(5) 1. 0 d
O4 O2- 2 i 0.472(5) 0.023(5) 0.715(5) 1. 0 d
O5 O2- 2 i 0.085(5) 0.366(4) 0.820(5) 1. 0 d
O6 O2- 2 i 0.438(5) 0.344(5) 0.181(5) 1. 0 d
O7 O2- 2 i 0.779(5) 0.307(5) 0.046(5) 1. 0 d
O8 O2- 2 i 0.286(5) 0.457(4) 0.543(3) 1. 0 d

loop_
_atom_type_symbol
_atom_type_oxidation_number
Sm3+ 3.000
W6+ 6.000
Cu1+ 1.000
O2- -2.000
